data_2105129
loop_
_publ_author_name
'Johmoto, Kohei'
'Ishida, Takashi'
'Sekine, Akiko'
'Uekusa, Hidehiro'
'Ohashi, Yuji'

_publ_section_title
;
 Relation between photochromic properties and molecular structures in
 salicylideneaniline crystals
;
_journal_coeditor_code OG5057
_journal_issue 3
_journal_name_full 'Acta Crystallographica Section B'
_journal_page_first 297
_journal_page_last 304
_journal_paper_doi 10.1107/S0108768112010993
_journal_volume 68
_journal_year 2012
_chemical_formula_moiety 'C13 H10 Cl N O'
_chemical_formula_sum 'C13 H10 Cl N O'
_chemical_formula_weight 231.67
_chemical_name_systematic
;
 ?
;
_space_group_IT_number 14
_symmetry_cell_setting monoclinic
_symmetry_space_group_name_Hall '-P 2ybc'
_symmetry_space_group_name_H-M 'P 1 21/c 1'
_atom_sites_solution_hydrogens geom
_atom_sites_solution_primary direct
_atom_sites_solution_secondary difmap
_audit_creation_method SHELXL-97
_cell_angle_alpha 90.00
_cell_angle_beta 105.9680(10)
_cell_angle_gamma 90.00
_cell_formula_units_Z 4
_cell_length_a 4.68680(10)
_cell_length_b 18.9497(4)
_cell_length_c 12.8231(2)
_cell_measurement_reflns_used 6946
_cell_measurement_temperature 293(2)
_cell_measurement_theta_max 68.18
_cell_measurement_theta_min 3.09
_cell_volume 1094.92(4)
_computing_cell_refinement 'PROCESS-AUTO (Rigaku, 1998)'
_computing_data_collection 'PROCESS-AUTO (Rigaku, 1998)'
_computing_data_reduction 'PROCESS-AUTO (Rigaku, 1998)'
_computing_molecular_graphics 'ORTEP-3 (Farrugia, 2008)'
_computing_publication_material 'SHELXL-97 (Sheldrick, 1997)'
_computing_structure_refinement 'SHELXL-97 (Sheldrick, 1997)'
_computing_structure_solution 'SHELXS-97 (Sheldrick, 1990)'
_diffrn_ambient_temperature 293(2)
_diffrn_measured_fraction_theta_full 0.983
_diffrn_measured_fraction_theta_max 0.983
_diffrn_measurement_device_type 'Rigaku VM-SPIDER IP Area Detector System'
_diffrn_measurement_method '\w scans'
_diffrn_radiation_monochromator graphite
_diffrn_radiation_source 'rotating anode X-ray tube'
_diffrn_radiation_type CuK\a
_diffrn_radiation_wavelength 1.54186
_diffrn_reflns_av_R_equivalents 0.0459
_diffrn_reflns_av_sigmaI/netI 0.0330
_diffrn_reflns_limit_h_max 5
_diffrn_reflns_limit_h_min -5
_diffrn_reflns_limit_k_max 22
_diffrn_reflns_limit_k_min -22
_diffrn_reflns_limit_l_max 15
_diffrn_reflns_limit_l_min -15
_diffrn_reflns_number 12241
_diffrn_reflns_theta_full 68.22
_diffrn_reflns_theta_max 68.22
_diffrn_reflns_theta_min 4.28
_exptl_absorpt_coefficient_mu 2.883
_exptl_absorpt_correction_T_max 0.8370
_exptl_absorpt_correction_T_min 0.3400
_exptl_absorpt_correction_type multi-scan
_exptl_absorpt_process_details 'Absorption was corrected by ABSCOR'
_exptl_crystal_colour yellow
_exptl_crystal_density_diffrn 1.405
_exptl_crystal_density_method 'not measured'
_exptl_crystal_description needle
_exptl_crystal_F_000 480
_exptl_crystal_size_max 0.33
_exptl_crystal_size_mid 0.10
_exptl_crystal_size_min 0.06
_refine_diff_density_max 0.328
_refine_diff_density_min -0.211
_refine_ls_extinction_method none
_refine_ls_goodness_of_fit_ref 1.081
_refine_ls_hydrogen_treatment constr
_refine_ls_matrix_type full
_refine_ls_number_parameters 145
_refine_ls_number_reflns 1976
_refine_ls_number_restraints 0
_refine_ls_restrained_S_all 1.081
_refine_ls_R_factor_all 0.0646
_refine_ls_R_factor_gt 0.0556
_refine_ls_shift/su_max 0.000
_refine_ls_shift/su_mean 0.000
_refine_ls_structure_factor_coef Fsqd
_refine_ls_weighting_details 'calc w=1/[\s^2^(Fo^2^)+(0.0674P)^2^+0.9889P] where P=(Fo^2^+2Fc^2^)/3'
_refine_ls_weighting_scheme calc
_refine_ls_wR_factor_gt 0.1650
_refine_ls_wR_factor_ref 0.1698
_reflns_number_gt 1565
_reflns_number_total 1976
_reflns_threshold_expression >2sigma(I)
_cod_data_source_file og5057.cif
_cod_data_source_block 8
_cod_depositor_comments
;
The following automatic conversions were performed:

'_symmetry_cell_setting' value 'Monoclinic' changed to 'monoclinic'
according to /home/saulius/struct/CIF-dictionaries/cif_core.dic
dictionary named 'cif_core.dic' version 2.4.1 from 2010-06-29.

Automatic conversion script
Id: cif_fix_values 1891 2012-01-12 08:04:46Z andrius 
;
_cod_original_sg_symbol_H-M P21/c
_cod_database_code 2105129

loop_
_symmetry_equiv_pos_as_xyz
'x, y, z'
'-x, y+1/2, -z+1/2'
'-x, -y, -z'
'x, -y-1/2, z-1/2'

loop_
_atom_site_type_symbol
_atom_site_label
_atom_site_fract_x
_atom_site_fract_y
_atom_site_fract_z
_atom_site_U_iso_or_equiv
_atom_site_adp_type
_atom_site_calc_flag
_atom_site_refinement_flags
_atom_site_occupancy
_atom_site_symmetry_multiplicity
Cl Cl1 1.1485(3) 0.43020(5) 0.42965(7) 0.0781(4) Uani d . 1 1
O O1 0.6479(6) 0.28079(13) 0.41658(17) 0.0680(7) Uani d . 1 1
H H1 0.7491 0.3061 0.3890 0.102 Uiso calc R 1 1
N N1 0.8377(6) 0.33312(13) 0.25858(19) 0.0485(6) Uani d . 1 1
C C1 0.4969(7) 0.23728(15) 0.2327(2) 0.0457(7) Uani d . 1 1
C C2 0.4830(7) 0.23663(16) 0.3405(2) 0.0508(7) Uani d . 1 1
C C3 0.2954(8) 0.18914(18) 0.3716(3) 0.0595(9) Uani d . 1 1
H H3 0.2853 0.1884 0.4430 0.071 Uiso calc R 1 1
C C4 0.1245(8) 0.14309(18) 0.2968(3) 0.0601(9) Uani d . 1 1
H H4 -0.0007 0.1116 0.3183 0.072 Uiso calc R 1 1
C C5 0.1362(8) 0.14294(18) 0.1909(3) 0.0612(9) Uani d . 1 1
H H5 0.0199 0.1117 0.1411 0.073 Uiso calc R 1 1
C C6 0.3220(8) 0.18958(17) 0.1593(3) 0.0573(8) Uani d . 1 1
H H6 0.3310 0.1893 0.0877 0.069 Uiso calc R 1 1
C C7 0.6862(7) 0.28631(15) 0.1956(2) 0.0486(7) Uani d . 1 1
H H7 0.6973 0.2835 0.1244 0.058 Uiso calc R 1 1
C C8 1.0163(7) 0.38220(15) 0.2224(2) 0.0455(7) Uani d . 1 1
C C9 1.0413(8) 0.38690(17) 0.1171(3) 0.0536(8) Uani d . 1 1
H H9 0.9357 0.3556 0.0647 0.064 Uiso calc R 1 1
C C10 1.2201(9) 0.43715(17) 0.0889(3) 0.0621(9) Uani d . 1 1
H H10 1.2343 0.4393 0.0181 0.075 Uiso calc R 1 1
C C11 1.3777(8) 0.48413(18) 0.1653(3) 0.0625(9) Uani d . 1 1
H H11 1.4970 0.5181 0.1459 0.075 Uiso calc R 1 1
C C12 1.3585(8) 0.48083(17) 0.2696(3) 0.0618(9) Uani d . 1 1
H H12 1.4661 0.5122 0.3214 0.074 Uiso calc R 1 1
C C13 1.1792(7) 0.43085(16) 0.2981(3) 0.0517(8) Uani d . 1 1

loop_
_atom_site_aniso_label
_atom_site_aniso_U_11
_atom_site_aniso_U_22
_atom_site_aniso_U_33
_atom_site_aniso_U_12
_atom_site_aniso_U_13
_atom_site_aniso_U_23
Cl1 0.1048(8) 0.0824(7) 0.0478(5) -0.0182(5) 0.0221(5) -0.0120(4)
O1 0.0794(17) 0.0824(17) 0.0444(13) -0.0233(13) 0.0206(12) -0.0071(11)
N1 0.0529(15) 0.0482(14) 0.0456(14) -0.0005(11) 0.0153(12) 0.0012(11)
C1 0.0477(17) 0.0451(15) 0.0444(16) 0.0042(13) 0.0128(13) 0.0026(12)
C2 0.0536(19) 0.0516(17) 0.0457(17) 0.0020(14) 0.0114(14) 0.0027(13)
C3 0.065(2) 0.065(2) 0.0508(18) 0.0003(17) 0.0202(17) 0.0120(15)
C4 0.057(2) 0.0525(18) 0.072(2) -0.0024(15) 0.0188(17) 0.0108(16)
C5 0.064(2) 0.0530(18) 0.065(2) -0.0094(16) 0.0149(17) -0.0046(15)
C6 0.065(2) 0.0559(18) 0.0507(18) -0.0017(16) 0.0162(16) -0.0043(14)
C7 0.0538(18) 0.0501(16) 0.0417(16) 0.0048(14) 0.0131(14) 0.0025(13)
C8 0.0490(17) 0.0426(15) 0.0456(16) 0.0054(13) 0.0143(13) 0.0019(12)
C9 0.060(2) 0.0538(17) 0.0475(17) -0.0014(15) 0.0160(15) -0.0003(13)
C10 0.075(2) 0.060(2) 0.058(2) 0.0027(17) 0.0289(18) 0.0096(16)
C11 0.066(2) 0.0502(18) 0.076(2) -0.0028(16) 0.0265(19) 0.0069(16)
C12 0.067(2) 0.0469(17) 0.068(2) -0.0037(16) 0.0137(18) -0.0032(15)
C13 0.0564(19) 0.0491(16) 0.0487(17) 0.0062(14) 0.0127(14) 0.0016(13)

loop_
_atom_type_symbol
_atom_type_description
_atom_type_scat_dispersion_real
_atom_type_scat_dispersion_imag
_atom_type_scat_source
C C 0.0181 0.0091 'International Tables Vol C Tables 4.2.6.8 and 6.1.1.4'
H H 0.0000 0.0000 'International Tables Vol C Tables 4.2.6.8 and 6.1.1.4'
N N 0.0311 0.0180 'International Tables Vol C Tables 4.2.6.8 and 6.1.1.4'
O O 0.0492 0.0322 'International Tables Vol C Tables 4.2.6.8 and 6.1.1.4'
Cl Cl 0.3639 0.7018 'International Tables Vol C Tables 4.2.6.8 and 6.1.1.4'

loop_
_geom_angle_atom_site_label_1
_geom_angle_atom_site_label_2
_geom_angle_atom_site_label_3
_geom_angle
C2 O1 H1 109.5
C7 N1 C8 121.8(3)
C6 C1 C2 118.7(3)
C6 C1 C7 119.5(3)
C2 C1 C7 121.8(3)
O1 C2 C3 118.3(3)
O1 C2 C1 122.2(3)
C3 C2 C1 119.5(3)
C4 C3 C2 120.1(3)
C4 C3 H3 119.9
C2 C3 H3 119.9
C5 C4 C3 121.0(3)
C5 C4 H4 119.5
C3 C4 H4 119.5
C4 C5 C6 119.3(3)
C4 C5 H5 120.3
C6 C5 H5 120.3
C5 C6 C1 121.2(3)
C5 C6 H6 119.4
C1 C6 H6 119.4
N1 C7 C1 121.4(3)
N1 C7 H7 119.3
C1 C7 H7 119.3
C9 C8 C13 117.1(3)
C9 C8 N1 125.3(3)
C13 C8 N1 117.7(3)
C10 C9 C8 121.2(3)
C10 C9 H9 119.4
C8 C9 H9 119.4
C11 C10 C9 120.3(3)
C11 C10 H10 119.8
C9 C10 H10 119.8
C12 C11 C10 119.9(3)
C12 C11 H11 120.0
C10 C11 H11 120.0
C11 C12 C13 119.9(3)
C11 C12 H12 120.0
C13 C12 H12 120.0
C12 C13 C8 121.5(3)
C12 C13 Cl1 118.8(3)
C8 C13 Cl1 119.6(2)

loop_
_geom_bond_atom_site_label_1
_geom_bond_atom_site_label_2
_geom_bond_distance
Cl1 C13 1.732(3)
O1 C2 1.355(4)
O1 H1 0.8200
N1 C7 1.276(4)
N1 C8 1.413(4)
C1 C6 1.397(4)
C1 C2 1.402(4)
C1 C7 1.452(4)
C2 C3 1.391(5)
C3 C4 1.379(5)
C3 H3 0.9300
C4 C5 1.373(5)
C4 H4 0.9300
C5 C6 1.378(5)
C5 H5 0.9300
C6 H6 0.9300
C7 H7 0.9300
C8 C9 1.390(4)
C8 C13 1.403(4)
C9 C10 1.381(5)
C9 H9 0.9300
C10 C11 1.378(5)
C10 H10 0.9300
C11 C12 1.367(5)
C11 H11 0.9300
C12 C13 1.380(5)
C12 H12 0.9300

loop_
_geom_torsion_atom_site_label_1
_geom_torsion_atom_site_label_2
_geom_torsion_atom_site_label_3
_geom_torsion_atom_site_label_4
_geom_torsion
C6 C1 C2 O1 179.4(3)
C7 C1 C2 O1 -1.0(5)
C6 C1 C2 C3 -0.3(5)
C7 C1 C2 C3 179.3(3)
O1 C2 C3 C4 -179.8(3)
C1 C2 C3 C4 0.0(5)
C2 C3 C4 C5 0.2(5)
C3 C4 C5 C6 0.0(5)
C4 C5 C6 C1 -0.4(5)
C2 C1 C6 C5 0.6(5)
C7 C1 C6 C5 -179.0(3)
C8 N1 C7 C1 -178.3(3)
C6 C1 C7 N1 176.3(3)
C2 C1 C7 N1 -3.3(5)
C7 N1 C8 C9 2.1(5)
C7 N1 C8 C13 -178.8(3)
C13 C8 C9 C10 0.3(5)
N1 C8 C9 C10 179.4(3)
C8 C9 C10 C11 -0.2(5)
C9 C10 C11 C12 0.3(5)
C10 C11 C12 C13 -0.6(5)
C11 C12 C13 C8 0.7(5)
C11 C12 C13 Cl1 -177.5(3)
C9 C8 C13 C12 -0.5(5)
N1 C8 C13 C12 -179.7(3)
C9 C8 C13 Cl1 177.7(2)
N1 C8 C13 Cl1 -1.5(4)

loop_
_cod_related_entry_id
_cod_related_entry_database
_cod_related_entry_code
1 ChemSpider 12945297
